data_4132360
loop_
_publ_author_name
'Roy, Indranil'
'Bobbala, Sharan'
'Zhou, Jiawang'
'Nguyen, Minh T.'
'Nalluri, Siva Krishna Mohan'
'Wu, Yilei'
'Ferris, Daniel P.'
'Scott, Evan Alexander'
'Wasielewski, Michael R.'
'Stoddart, J. Fraser'

_publ_section_title
;
 ExTzBox: A Glowing Cyclophane for Live-Cell Imaging.
;
_journal_issue 23
_journal_name_full 'Journal of the American Chemical Society'
_journal_page_first 7206
_journal_page_last 7212
_journal_paper_doi 10.1021/jacs.8b03066
_journal_volume 140
_journal_year 2018
_chemical_formula_moiety '4(F6 P), C47 H36 N5 S2, 3(C2 H3 N)'
_chemical_formula_sum 'C53 H45 F24 N8 P4 S2'
_chemical_formula_weight 1437.97
_space_group_crystal_system monoclinic
_space_group_IT_number 4
_space_group_name_Hall 'P 2yb'
_space_group_name_H-M_alt 'P 1 21 1'
_atom_sites_solution_hydrogens geom
_atom_sites_solution_primary dual
_audit_creation_date 2017-08-10
_audit_creation_method
;
Olex2 1.2
(compiled 2016.11.30 svn.r3356 for OlexSys, GUI svn.r5269)
;
_cell_angle_alpha 90
_cell_angle_beta 91.968(3)
_cell_angle_gamma 90
_cell_formula_units_Z 2
_cell_length_a 10.8385(14)
_cell_length_b 18.879(3)
_cell_length_c 13.905(2)
_cell_measurement_reflns_used 6734
_cell_measurement_temperature 100(2)
_cell_measurement_theta_max 24.82
_cell_measurement_theta_min 2.54
_cell_volume 2843.6(7)
_computing_molecular_graphics 'Olex2 (Dolomanov et al., 2009)'
_computing_publication_material 'Olex2 (Dolomanov et al., 2009)'
_computing_structure_refinement 'XL (Sheldrick, 2008)'
_computing_structure_solution 'XT (Sheldrick, 2015)'
_diffrn_ambient_temperature 100.1
_diffrn_measured_fraction_theta_full 0.990
_diffrn_measured_fraction_theta_max 0.990
_diffrn_measurement_device_type 'Bruker APEX-II CCD'
_diffrn_measurement_method '\f and \w scans'
_diffrn_radiation_type MoK\a
_diffrn_radiation_wavelength 0.71073
_diffrn_reflns_av_R_equivalents 0.083
_diffrn_reflns_av_unetI/netI 0.0536
_diffrn_reflns_Laue_measured_fraction_full 0.990
_diffrn_reflns_Laue_measured_fraction_max 0.990
_diffrn_reflns_limit_h_max 12
_diffrn_reflns_limit_h_min -12
_diffrn_reflns_limit_k_max 22
_diffrn_reflns_limit_k_min -22
_diffrn_reflns_limit_l_max 16
_diffrn_reflns_limit_l_min -16
_diffrn_reflns_number 9600
_diffrn_reflns_point_group_measured_fraction_full 0.966
_diffrn_reflns_point_group_measured_fraction_max 0.966
_diffrn_reflns_theta_full 24.999
_diffrn_reflns_theta_max 24.999
_diffrn_reflns_theta_min 1.465
_exptl_absorpt_coefficient_mu 0.333
_exptl_absorpt_correction_T_max 0.7452
_exptl_absorpt_correction_T_min 0.4881
_exptl_absorpt_correction_type multi-scan
_exptl_crystal_colour 'pale yellow'
_exptl_crystal_density_diffrn 1.679
_exptl_crystal_description block
_exptl_crystal_F_000 1454
_exptl_transmission_factor_max 0.315
_exptl_transmission_factor_min 0.118
_refine_diff_density_max 1.339
_refine_diff_density_min -0.491
_refine_diff_density_rms 0.155
_refine_ls_abs_structure_details
;
 Flack x determined using 3061 quotients [(I+)-(I-)]/[(I+)+(I-)]
 (Parsons, Flack and Wagner, Acta Cryst. B69 (2013) 249-259).
;
_refine_ls_abs_structure_Flack 0.23(5)
_refine_ls_extinction_method none
_refine_ls_goodness_of_fit_ref 1.075
_refine_ls_hydrogen_treatment constr
_refine_ls_matrix_type full
_refine_ls_number_parameters 752
_refine_ls_number_reflns 9600
_refine_ls_number_restraints 739
_refine_ls_restrained_S_all 1.078
_refine_ls_R_factor_all 0.1114
_refine_ls_R_factor_gt 0.0892
_refine_ls_shift/su_max 0.000
_refine_ls_shift/su_mean 0.000
_refine_ls_structure_factor_coef Fsqd
_refine_ls_weighting_details 'w=1/[\s^2^(Fo^2^)+(0.1473P)^2^+7.9152P] where P=(Fo^2^+2Fc^2^)/3'
_refine_ls_weighting_scheme calc
_refine_ls_wR_factor_gt 0.2169
_refine_ls_wR_factor_ref 0.2429
_reflns_Friedel_coverage 0.889
_reflns_Friedel_fraction_full 0.941
_reflns_Friedel_fraction_max 0.941
_reflns_number_gt 7923
_reflns_number_total 9600
_reflns_threshold_expression 'I > 2\s(I)'
_cod_data_source_file ja8b03066_si_002.cif
_cod_data_source_block x_a
_cod_database_code 4132360
_shelx_space_group_comment
;
The symmetry employed for this shelxl refinement is uniquely defined
by the following loop, which should always be used as a source of
symmetry information in preference to the above space-group names.
They are only intended as comments.
;
_olex2_refinement_description
;
1. Twinned data refinement
 Scales: 0.549(3) 0.451(3)
2. Fixed Uiso
 At 1.2 times of:
  All C(H) groups, All C(H,H) groups
 At 1.5 times of:
  All C(H,H,H) groups
3. Uiso/Uaniso restraints and constraints
Uanis(C9) = Uanis(C01K) = Uanis(C013) = Uanis(C00S) = Uanis(C00Y) = Uanis(C3AA)
Uanis(C7) = Uanis(C2) = Uanis(C13) = Uanis(C17) = Uanis(C5) = Uanis(C4)
Uanis(F00A) = Uanis(P001) = Uanis(F00I)
4. Rigid body (RIGU) restrains
 All non-hydrogen atoms
 with sigma for 1-2 distances of 0.004 and sigma for 1-3 distances of 0.004
5.a Secondary CH2 refined with riding coordinates:
 C017(H01A,H01B), C01H(H01D,H01E), C026(H02A,H02B), C14(H14A,H14B)
5.b Aromatic/amide H refined with riding coordinates:
 C00Y(H00Y), C01K(H01K), C9(H9), C00S(H00S), C00Z(H00Z), C01B(H01C),
 C01F(H01F), C01I(H01I), C01L(H01L), C01O(H01O), C01Q(H01Q), C01R(H01R),
 C01W(H01W), C01Y(H01Y), C01Z(H01Z), C021(H021), C022(H022), C023(H023),
 C027(H027), C029(H029), C02B(H02C), C02C(H02D), C02F(H02F), C02G(H02G),
 C13(H13), C2(H2), C4(H4), C17(H17)
5.c Idealised Me refined as rotating group:
 C01A(H01G,H01H,H01J), C02H(H02E,H02H,H02I), C02I(H02J,H02K,H02L)
;
_shelx_shelxl_version_number 2014/7
_olex2_submission_special_instructions 'No special instructions were received'

loop_
_space_group_symop_operation_xyz
'x, y, z'
'-x, y+1/2, -z'

loop_
_atom_site_label
_atom_site_type_symbol
_atom_site_fract_x
_atom_site_fract_y
_atom_site_fract_z
_atom_site_U_iso_or_equiv
_atom_site_adp_type
_atom_site_occupancy
_atom_site_site_symmetry_order
_atom_site_calc_flag
_atom_site_refinement_flags_posn
_atom_site_refinement_flags_adp
_atom_site_disorder_assembly
_atom_site_disorder_group
P001 P 0.7618(5) 0.1280(3) 0.8689(3) 0.0369(9) Uani 1 1 d . U . .
S002 S 1.1249(4) 0.4653(2) 0.6170(3) 0.0332(10) Uani 1 1 d . U . .
S003 S 1.0439(5) 0.5255(2) 0.8906(3) 0.0364(10) Uani 1 1 d . U . .
P004 P 0.7878(4) 0.3910(2) 0.5488(3) 0.0341(10) Uani 1 1 d . U . .
P005 P 0.7169(5) 0.6054(2) 0.9518(3) 0.0390(12) Uani 1 1 d . U . .
P006 P 0.7209(5) 0.8735(3) 0.6320(3) 0.0370(11) Uani 1 1 d . U . .
F007 F 0.6495(13) 0.0813(7) 0.8273(8) 0.059(3) Uani 1 1 d . U . .
F008 F 0.8869(12) 0.3632(6) 0.6269(10) 0.057(3) Uani 1 1 d . U . .
F009 F 0.6652(13) 0.1916(6) 0.8882(8) 0.055(3) Uani 1 1 d . U . .
F00A F 0.7370(10) 0.0993(5) 0.9727(6) 0.0369(9) Uani 1 1 d . U . .
F00B F 0.6246(13) 0.8107(6) 0.6154(8) 0.052(3) Uani 1 1 d . U . .
F00C F 0.6786(12) 0.3814(7) 0.6172(11) 0.065(3) Uani 1 1 d . U . .
F00D F 0.7593(12) 0.8428(8) 0.7370(7) 0.058(3) Uani 1 1 d . U . .
F00E F 0.8586(15) 0.0688(8) 0.8485(8) 0.069(3) Uani 1 1 d . U . .
F00F F 0.8677(12) 0.1799(7) 0.9088(7) 0.053(3) Uani 1 1 d . U . .
F00G F 0.8257(15) 0.5796(9) 1.0260(8) 0.072(4) Uani 1 1 d . U . .
F00H F 0.7191(12) 0.6818(6) 1.0051(9) 0.052(3) Uani 1 1 d . U . .
F00I F 0.7791(11) 0.1608(5) 0.7623(6) 0.0369(9) Uani 1 1 d . U . .
F00J F 0.6174(14) 0.9190(6) 0.6784(7) 0.057(3) Uani 1 1 d . U . .
N00K N 1.0542(13) 0.5801(7) 0.7042(9) 0.028(3) Uani 1 1 d . U . .
F00L F 0.7142(16) 0.5322(6) 0.9017(11) 0.075(4) Uani 1 1 d . U . .
F00M F 0.8224(14) 0.8253(8) 0.5886(10) 0.074(4) Uani 1 1 d . U . .
F00N F 0.8142(14) 0.6316(7) 0.8777(7) 0.059(3) Uani 1 1 d . U . .
N00O N 0.4501(16) 0.3345(8) 1.0674(11) 0.043(3) Uani 1 1 d . U . .
N00P N 1.1175(13) 0.4109(7) 0.8060(10) 0.031(3) Uani 1 1 d . U . .
F00Q F 0.6846(15) 0.9014(6) 0.5282(7) 0.063(3) Uani 1 1 d . U . .
N00R N 1.0118(14) 0.6773(7) 0.3730(10) 0.035(3) Uani 1 1 d . U . .
F00T F 0.8107(14) 0.4682(7) 0.5883(11) 0.074(4) Uani 1 1 d . U . .
F00U F 0.7636(12) 0.3159(7) 0.5036(12) 0.070(4) Uani 1 1 d . U . .
F00V F 0.8950(14) 0.3985(10) 0.4780(10) 0.083(4) Uani 1 1 d . U . .
F00W F 0.8196(17) 0.9317(9) 0.6494(8) 0.084(4) Uani 1 1 d . U . .
C00X C 1.0411(15) 0.3088(8) 1.1289(11) 0.027(3) Uani 1 1 d . U . .
C00Y C 0.6692(18) 0.3117(9) 1.2510(11) 0.0321(14) Uani 1 1 d . U A 2
H00Y H 0.6236 0.3405 1.2932 0.039 Uiso 1 1 calc R . A 2
C3AA C 0.6056(19) 0.2750(8) 1.1755(11) 0.0321(14) Uani 1 1 d . U A 2
C01K C 0.6719(18) 0.2276(8) 1.1195(11) 0.0321(14) Uani 1 1 d . U A 2
H01K H 0.6291 0.1993 1.0728 0.039 Uiso 1 1 calc R . A 2
C9 C 0.7966(18) 0.2215(8) 1.1312(11) 0.0321(14) Uani 1 1 d . U A 2
H9 H 0.8406 0.1904 1.0910 0.039 Uiso 1 1 calc R . A 2
C013 C 0.8619(19) 0.2619(9) 1.2039(11) 0.0321(14) Uani 1 1 d . U A 2
C00S C 0.7907(18) 0.3071(9) 1.2643(11) 0.0321(14) Uani 1 1 d . U A 2
H00S H 0.8310 0.3337 1.3141 0.039 Uiso 1 1 calc R . A 2
C00Z C 0.3719(14) 0.5781(9) 0.7436(12) 0.028(3) Uani 1 1 d . U . .
H00Z H 0.3402 0.6250 0.7453 0.034 Uiso 1 1 calc R . . .
N010 N 0.4310(14) 0.6884(7) 0.4153(9) 0.032(3) Uani 1 1 d . U . .
N011 N 0.7263(19) 0.6219(7) 0.4701(10) 0.046(4) Uani 1 1 d . U . .
C012 C 0.4184(16) 0.5972(9) 0.5746(12) 0.032(3) Uani 1 1 d . U . .
C014 C 1.0792(15) 0.5550(8) 0.6153(12) 0.027(3) Uani 1 1 d . U . .
F015 F 0.6326(19) 0.5748(8) 1.0319(12) 0.093(4) Uani 1 1 d . U . .
C017 C 0.9943(18) 0.2630(9) 1.2060(11) 0.034(3) Uani 1 1 d . U A 2
H01A H 1.0258 0.2142 1.1979 0.041 Uiso 1 1 calc R . A 2
H01B H 1.0254 0.2808 1.2693 0.041 Uiso 1 1 calc R . A 2
C01A C 0.7414(16) 0.6296(12) 0.6540(12) 0.037(4) Uani 1 1 d . U . .
H01G H 0.7038 0.6738 0.6758 0.056 Uiso 1 1 calc GR . . .
H01H H 0.8279 0.6278 0.6768 0.056 Uiso 1 1 calc GR . . .
H01J H 0.6967 0.5892 0.6799 0.056 Uiso 1 1 calc GR . . .
C01B C 0.4681(17) 0.4454(9) 0.7383(12) 0.033(4) Uani 1 1 d . U . .
H01C H 0.5051 0.3998 0.7367 0.040 Uiso 1 1 calc R . . .
C01C C 1.0631(16) 0.5930(8) 0.5354(12) 0.031(3) Uani 1 1 d . U . .
F01D F 0.6162(16) 0.6274(8) 0.8784(12) 0.084(4) Uani 1 1 d . U . .
C01E C 1.1072(14) 0.4620(9) 0.7379(12) 0.027(3) Uani 1 1 d . U . .
C01F C 0.3721(14) 0.5355(8) 0.8311(13) 0.031(3) Uani 1 1 d . U . .
H01F H 0.3399 0.5531 0.8891 0.037 Uiso 1 1 calc R . . .
C01G C 1.0821(15) 0.3949(9) 0.9763(13) 0.032(3) Uani 1 1 d . U . .
C01H C 0.9699(18) 0.7219(10) 0.2863(11) 0.038(4) Uani 1 1 d . U . .
H01D H 1.0118 0.7685 0.2882 0.045 Uiso 1 1 calc R . . .
H01E H 0.9905 0.6976 0.2259 0.045 Uiso 1 1 calc R . . .
C01I C 0.4370(17) 0.7150(9) 0.5023(12) 0.033(3) Uani 1 1 d . U . .
H01I H 0.4469 0.7647 0.5101 0.040 Uiso 1 1 calc R . . .
C01J C 0.4155(15) 0.5530(8) 0.6597(12) 0.029(3) Uani 1 1 d . U . .
C01L C 1.0960(14) 0.3206(9) 0.9689(13) 0.029(3) Uani 1 1 d . U . .
H01L H 1.1210 0.2993 0.9108 0.035 Uiso 1 1 calc R . . .
F01M F 0.6925(18) 0.4178(11) 0.4702(13) 0.102(5) Uani 1 1 d . U . .
C01N C 0.4223(15) 0.4672(9) 0.8253(12) 0.032(3) Uani 1 1 d . U . .
C01O C 1.0509(18) 0.4227(9) 1.0627(12) 0.035(4) Uani 1 1 d . U . .
H01O H 1.0422 0.4726 1.0693 0.042 Uiso 1 1 calc R . . .
C01Q C 0.4292(15) 0.6719(8) 0.5845(11) 0.028(3) Uani 1 1 d . U . .
H01Q H 0.4313 0.6928 0.6467 0.034 Uiso 1 1 calc R . . .
C01R C 1.0446(18) 0.5640(9) 0.4396(12) 0.036(4) Uani 1 1 d . U . .
H01R H 1.0507 0.5143 0.4306 0.043 Uiso 1 1 calc R . . .
N01T N 0.752(2) 0.3838(11) 1.0303(12) 0.060(5) Uani 1 1 d . U . .
C01V C 0.7352(19) 0.6269(9) 0.5496(12) 0.036(4) Uani 1 1 d . U . .
C01W C 0.4077(17) 0.5719(9) 0.4821(12) 0.037(4) Uani 1 1 d . U . .
H01W H 0.3950 0.5225 0.4728 0.045 Uiso 1 1 calc R . . .
C01Y C 0.4355(19) 0.3504(10) 0.9011(13) 0.041(4) Uani 1 1 d . U . .
H01Y H 0.4324 0.3299 0.8387 0.050 Uiso 1 1 calc R . . .
C01Z C 1.0314(17) 0.3785(9) 1.1425(12) 0.035(4) Uani 1 1 d . U . .
H01Z H 1.0123 0.3975 1.2034 0.042 Uiso 1 1 calc R . . .
C020 C 0.4304(16) 0.4223(9) 0.9084(12) 0.033(3) Uani 1 1 d . U . .
C021 C 1.0335(16) 0.7085(8) 0.4581(12) 0.030(3) Uani 1 1 d . U . .
H021 H 1.0306 0.7586 0.4627 0.036 Uiso 1 1 calc R . . .
C022 C 0.445(2) 0.3066(10) 0.9784(13) 0.044(5) Uani 1 1 d . U . .
H022 H 0.4477 0.2567 0.9698 0.053 Uiso 1 1 calc R . . .
C023 C 0.4453(16) 0.4065(9) 1.0771(12) 0.036(4) Uani 1 1 d . U . .
H023 H 0.4500 0.4261 1.1400 0.043 Uiso 1 1 calc R . . .
C025 C 0.7604(18) 0.3791(10) 0.9477(13) 0.037(4) Uani 1 1 d . U . .
C026 C 0.473(2) 0.2878(9) 1.1546(12) 0.041(4) Uani 1 1 d . U A 2
H02A H 0.4370 0.3105 1.2113 0.049 Uiso 1 1 calc R . A 2
H02B H 0.4313 0.2418 1.1439 0.049 Uiso 1 1 calc R . A 2
C027 C 0.4647(17) 0.4846(9) 0.6518(14) 0.039(4) Uani 1 1 d . U . .
H027 H 0.4934 0.4661 0.5931 0.047 Uiso 1 1 calc R . . .
C029 C 0.4347(19) 0.4489(9) 1.0048(12) 0.039(4) Uani 1 1 d . U . .
H029 H 0.4298 0.4985 1.0155 0.046 Uiso 1 1 calc R . . .
C02B C 0.4144(18) 0.6133(10) 0.4049(12) 0.039(4) Uani 1 1 d . U . .
H02C H 0.4080 0.5930 0.3424 0.047 Uiso 1 1 calc R . . .
C02C C 1.0591(19) 0.6700(9) 0.5366(12) 0.037(4) Uani 1 1 d . U . .
H02D H 1.0754 0.6939 0.5958 0.044 Uiso 1 1 calc R . . .
C02D C 1.0881(15) 0.4373(8) 0.8879(13) 0.029(3) Uani 1 1 d . U . .
C02E C 1.0653(17) 0.5288(9) 0.7675(12) 0.033(4) Uani 1 1 d . U . .
C02F C 1.0193(16) 0.6049(9) 0.3645(12) 0.035(3) Uani 1 1 d . U . .
H02F H 1.0060 0.5837 0.3030 0.042 Uiso 1 1 calc R . . .
C02G C 1.0730(18) 0.2807(10) 1.0467(13) 0.039(4) Uani 1 1 d . U . .
H02G H 1.0799 0.2307 1.0420 0.046 Uiso 1 1 calc R . . .
C02H C 0.772(2) 0.3650(12) 0.8466(14) 0.056(6) Uani 1 1 d . U . .
H02E H 0.7765 0.4099 0.8115 0.084 Uiso 1 1 calc GR . . .
H02H H 0.6997 0.3382 0.8226 0.084 Uiso 1 1 calc GR . . .
H02I H 0.8468 0.3374 0.8367 0.084 Uiso 1 1 calc GR . . .
C02I C 0.645(3) 0.5098(12) 0.281(3) 0.096(11) Uani 1 1 d . U . .
H02J H 0.6158 0.4657 0.3097 0.145 Uiso 1 1 calc GR . . .
H02K H 0.5926 0.5212 0.2241 0.145 Uiso 1 1 calc GR . . .
H02L H 0.6395 0.5483 0.3281 0.145 Uiso 1 1 calc GR . . .
C3 C 0.775(3) 0.5013(12) 0.253(2) 0.057(5) Uani 1 1 d . U . .
N5 N 0.873(2) 0.4955(14) 0.242(2) 0.085(7) Uani 1 1 d . U . .
C13 C 0.7825(19) 0.7766(8) 0.3574(10) 0.0329(15) Uani 1 1 d . U . .
H13 H 0.8335 0.8053 0.3984 0.039 Uiso 1 1 calc R . . .
C7 C 0.8352(19) 0.7314(8) 0.2908(11) 0.0329(15) Uani 1 1 d . U . .
C2 C 0.7548(18) 0.6900(8) 0.2309(11) 0.0329(15) Uani 1 1 d . U . .
H2 H 0.7878 0.6613 0.1818 0.039 Uiso 1 1 calc R . . .
C4 C 0.6318(19) 0.6910(8) 0.2432(10) 0.0329(15) Uani 1 1 d . U . .
H4 H 0.5799 0.6613 0.2043 0.039 Uiso 1 1 calc R . . .
C5 C 0.5771(19) 0.7363(8) 0.3141(11) 0.0329(15) Uani 1 1 d . U . .
C17 C 0.6634(19) 0.7791(8) 0.3628(11) 0.0329(15) Uani 1 1 d . U . .
H17 H 0.6314 0.8139 0.4045 0.039 Uiso 1 1 calc R . . .
C14 C 0.4449(19) 0.7321(9) 0.3313(12) 0.038(3) Uani 1 1 d . U . .
H14A H 0.4109 0.7799 0.3423 0.046 Uiso 1 1 calc R . . .
H14B H 0.4003 0.7108 0.2750 0.046 Uiso 1 1 calc R . . .

loop_
_atom_site_aniso_label
_atom_site_aniso_U_11
_atom_site_aniso_U_22
_atom_site_aniso_U_33
_atom_site_aniso_U_23
_atom_site_aniso_U_13
_atom_site_aniso_U_12
P001 0.067(3) 0.0346(19) 0.0097(15) 0.0078(14) 0.0038(15) -0.0047(18)
S002 0.044(3) 0.0239(19) 0.032(2) -0.0053(18) 0.0050(17) -0.0042(19)
S003 0.052(3) 0.0238(19) 0.033(2) -0.0028(17) -0.0054(19) 0.012(2)
P004 0.038(2) 0.028(2) 0.037(2) -0.0045(18) 0.0030(18) -0.004(2)
P005 0.060(3) 0.023(2) 0.034(2) -0.0089(18) 0.000(2) -0.005(2)
P006 0.062(3) 0.037(2) 0.0125(18) 0.0065(17) 0.0015(18) -0.010(2)
F007 0.084(7) 0.064(7) 0.027(5) 0.006(5) -0.006(5) -0.015(6)
F008 0.057(6) 0.033(5) 0.080(7) 0.004(5) -0.014(5) -0.002(5)
F009 0.089(7) 0.043(5) 0.032(5) 0.003(4) 0.008(5) 0.006(5)
F00A 0.067(3) 0.0346(19) 0.0097(15) 0.0078(14) 0.0038(15) -0.0047(18)
F00B 0.079(7) 0.042(5) 0.034(5) 0.002(4) -0.002(5) -0.008(5)
F00C 0.054(6) 0.046(6) 0.096(8) 0.003(6) 0.020(5) 0.007(5)
F00D 0.067(7) 0.087(8) 0.019(4) 0.025(5) 0.001(4) -0.006(6)
F00E 0.105(8) 0.067(7) 0.035(6) 0.014(5) 0.001(5) 0.029(6)
F00F 0.076(7) 0.064(6) 0.019(4) 0.004(4) 0.001(4) -0.013(5)
F00G 0.108(8) 0.076(8) 0.033(5) 0.003(5) -0.003(5) 0.029(7)
F00H 0.071(8) 0.029(5) 0.057(6) -0.018(4) -0.004(5) -0.004(5)
F00I 0.067(3) 0.0346(19) 0.0097(15) 0.0078(14) 0.0038(15) -0.0047(18)
F00J 0.101(8) 0.050(6) 0.021(5) -0.001(4) 0.008(5) 0.016(6)
N00K 0.034(8) 0.025(5) 0.027(5) -0.005(4) -0.003(5) 0.001(5)
F00L 0.116(10) 0.028(5) 0.082(8) -0.024(5) 0.000(7) 0.002(6)
F00M 0.074(7) 0.091(8) 0.058(7) 0.012(6) 0.019(6) 0.005(6)
F00N 0.107(8) 0.049(6) 0.021(4) 0.002(4) 0.001(5) 0.003(6)
N00O 0.055(9) 0.037(6) 0.036(6) -0.005(4) 0.011(5) -0.004(6)
N00P 0.030(7) 0.025(6) 0.039(5) -0.001(4) -0.001(5) -0.003(5)
F00Q 0.139(10) 0.030(5) 0.020(4) 0.016(4) -0.001(5) 0.008(6)
N00R 0.041(7) 0.025(5) 0.038(5) 0.005(4) 0.011(5) -0.005(5)
F00T 0.086(9) 0.031(5) 0.102(9) -0.014(5) -0.028(7) -0.008(5)
F00U 0.045(7) 0.048(6) 0.116(10) -0.040(6) 0.003(6) -0.007(5)
F00V 0.076(7) 0.109(10) 0.063(7) -0.019(7) 0.007(6) -0.040(7)
F00W 0.127(9) 0.097(8) 0.030(6) -0.003(6) 0.017(6) -0.046(7)
C00X 0.029(7) 0.025(6) 0.026(6) -0.004(4) -0.008(5) 0.004(5)
C00Y 0.061(4) 0.020(3) 0.015(3) 0.004(2) 0.004(3) -0.003(3)
C3AA 0.061(4) 0.020(3) 0.015(3) 0.004(2) 0.004(3) -0.003(3)
C01K 0.061(4) 0.020(3) 0.015(3) 0.004(2) 0.004(3) -0.003(3)
C9 0.061(4) 0.020(3) 0.015(3) 0.004(2) 0.004(3) -0.003(3)
C013 0.061(4) 0.020(3) 0.015(3) 0.004(2) 0.004(3) -0.003(3)
C00S 0.061(4) 0.020(3) 0.015(3) 0.004(2) 0.004(3) -0.003(3)
C00Z 0.022(7) 0.019(6) 0.042(6) -0.014(5) -0.007(5) -0.004(5)
N010 0.040(8) 0.030(6) 0.027(5) -0.002(4) -0.010(5) 0.007(5)
N011 0.095(13) 0.013(6) 0.031(6) 0.005(5) -0.003(6) 0.005(8)
C012 0.036(9) 0.026(6) 0.035(6) -0.010(4) -0.005(5) 0.009(5)
C014 0.032(8) 0.016(5) 0.032(5) -0.008(4) 0.002(5) -0.009(5)
F015 0.133(10) 0.055(7) 0.092(8) -0.017(6) 0.037(7) -0.016(7)
C017 0.059(7) 0.028(7) 0.016(6) -0.002(5) -0.003(5) 0.005(6)
C01A 0.023(9) 0.051(11) 0.038(7) -0.006(7) -0.001(6) 0.011(8)
C01B 0.042(9) 0.020(7) 0.038(6) -0.012(5) 0.000(6) 0.004(6)
C01C 0.037(9) 0.021(6) 0.036(6) -0.006(4) 0.007(5) -0.006(5)
F01D 0.102(9) 0.060(7) 0.089(8) -0.025(6) -0.030(7) 0.018(7)
C01E 0.016(7) 0.027(6) 0.039(5) -0.001(4) -0.002(5) 0.000(5)
C01F 0.021(8) 0.018(6) 0.052(7) -0.007(5) -0.004(6) -0.005(5)
C01G 0.031(8) 0.023(6) 0.042(6) 0.001(4) -0.005(5) 0.007(5)
C01H 0.063(7) 0.032(8) 0.018(6) 0.011(6) 0.005(5) 0.001(6)
C01I 0.041(10) 0.028(7) 0.030(5) -0.009(5) -0.008(5) 0.009(6)
C01J 0.022(8) 0.022(6) 0.042(6) -0.008(4) -0.009(5) 0.003(5)
C01L 0.016(8) 0.025(6) 0.046(7) -0.001(5) 0.006(6) 0.002(5)
F01M 0.099(9) 0.106(11) 0.099(9) 0.007(8) -0.026(7) -0.002(8)
C01N 0.027(8) 0.028(6) 0.039(6) -0.016(4) -0.004(5) -0.002(5)
C01O 0.052(11) 0.021(6) 0.033(6) -0.006(5) -0.006(6) 0.009(6)
C01Q 0.031(8) 0.022(6) 0.031(6) -0.006(5) -0.001(6) 0.012(5)
C01R 0.053(11) 0.027(7) 0.029(6) -0.010(5) 0.007(6) -0.003(7)
N01T 0.088(14) 0.047(10) 0.046(7) 0.014(7) 0.008(7) 0.008(11)
C01V 0.052(11) 0.022(8) 0.034(6) 0.004(6) -0.002(6) 0.008(8)
C01W 0.050(10) 0.025(6) 0.036(6) -0.009(5) -0.014(6) 0.011(6)
C01Y 0.050(11) 0.039(7) 0.034(7) -0.012(5) 0.003(6) -0.008(6)
C01Z 0.047(10) 0.029(6) 0.029(6) -0.006(5) -0.008(6) 0.007(6)
C020 0.028(9) 0.040(6) 0.031(6) -0.016(4) 0.000(5) -0.001(6)
C021 0.035(9) 0.021(6) 0.033(5) 0.003(5) 0.009(5) -0.005(6)
C022 0.067(14) 0.032(7) 0.035(6) -0.006(5) 0.010(6) -0.003(7)
C023 0.039(10) 0.039(7) 0.029(6) -0.012(5) 0.006(6) 0.007(6)
C025 0.042(10) 0.026(9) 0.043(7) 0.009(6) 0.003(6) -0.002(8)
C026 0.065(8) 0.027(7) 0.031(7) -0.010(5) 0.014(5) 0.001(6)
C027 0.042(10) 0.023(6) 0.053(7) -0.003(5) 0.010(7) 0.013(6)
C029 0.054(12) 0.032(7) 0.030(6) -0.014(5) 0.001(6) 0.001(7)
C02B 0.052(11) 0.035(6) 0.029(6) -0.007(5) -0.008(6) 0.005(6)
C02C 0.063(12) 0.017(6) 0.031(6) -0.010(5) -0.001(6) -0.007(6)
C02D 0.028(8) 0.017(6) 0.042(5) -0.008(4) -0.006(5) -0.004(5)
C02E 0.047(10) 0.024(6) 0.029(5) -0.004(4) 0.000(5) -0.001(6)
C02F 0.041(9) 0.029(6) 0.035(7) -0.002(5) 0.017(6) -0.005(6)
C02G 0.046(11) 0.030(7) 0.040(6) -0.002(5) 0.003(6) -0.001(6)
C02H 0.084(17) 0.037(11) 0.047(8) -0.003(7) -0.004(8) 0.011(11)
C02I 0.084(13) 0.017(11) 0.19(4) 0.009(15) 0.019(15) 0.007(10)
C3 0.080(11) 0.017(7) 0.074(12) -0.009(8) -0.006(11) -0.003(9)
N5 0.076(11) 0.073(14) 0.106(17) -0.060(13) -0.006(11) -0.007(10)
C13 0.066(4) 0.017(3) 0.015(3) 0.008(2) 0.001(3) 0.001(3)
C7 0.066(4) 0.017(3) 0.015(3) 0.008(2) 0.001(3) 0.001(3)
C2 0.066(4) 0.017(3) 0.015(3) 0.008(2) 0.001(3) 0.001(3)
C4 0.066(4) 0.017(3) 0.015(3) 0.008(2) 0.001(3) 0.001(3)
C5 0.066(4) 0.017(3) 0.015(3) 0.008(2) 0.001(3) 0.001(3)
C17 0.066(4) 0.017(3) 0.015(3) 0.008(2) 0.001(3) 0.001(3)
C14 0.064(7) 0.028(7) 0.023(6) 0.000(5) -0.005(5) 0.008(6)

loop_
_atom_type_symbol
_atom_type_description
_atom_type_scat_dispersion_real
_atom_type_scat_dispersion_imag
_atom_type_scat_source
C C 0.0033 0.0016 'International Tables Vol C Tables 4.2.6.8 and 6.1.1.4'
H H 0.0000 0.0000 'International Tables Vol C Tables 4.2.6.8 and 6.1.1.4'
F F 0.0171 0.0103 'International Tables Vol C Tables 4.2.6.8 and 6.1.1.4'
N N 0.0061 0.0033 'International Tables Vol C Tables 4.2.6.8 and 6.1.1.4'
P P 0.1023 0.0942 'International Tables Vol C Tables 4.2.6.8 and 6.1.1.4'
S S 0.1246 0.1234 'International Tables Vol C Tables 4.2.6.8 and 6.1.1.4'

loop_
_geom_angle_atom_site_label_1
_geom_angle_atom_site_label_2
_geom_angle_atom_site_label_3
_geom_angle
F007 P001 F009 88.9(8)
F007 P001 F00I 89.5(6)
F009 P001 F00I 87.9(6)
F00A P001 F007 89.5(6)
F00A P001 F009 88.3(6)
F00A P001 F00F 92.0(6)
F00A P001 F00I 176.1(7)
F00E P001 F007 92.8(9)
F00E P001 F009 177.7(8)
F00E P001 F00A 93.3(6)
F00E P001 F00F 91.3(8)
F00E P001 F00I 90.5(6)
F00F P001 F007 175.6(8)
F00F P001 F009 87.0(7)
F00F P001 F00I 88.8(6)
C01E S002 C014 90.4(8)
C02D S003 C02E 88.1(9)
F00C P004 F008 93.1(8)
F00C P004 F00T 90.5(8)
F00C P004 F00U 91.1(8)
F00C P004 F01M 88.1(10)
F00T P004 F008 88.4(7)
F00U P004 F008 94.4(8)
F00U P004 F00T 176.7(9)
F00V P004 F008 87.8(8)
F00V P004 F00C 178.0(8)
F00V P004 F00T 91.4(9)
F00V P004 F00U 87.0(8)
F00V P004 F01M 91.0(10)
F01M P004 F008 178.7(10)
F01M P004 F00T 92.0(9)
F01M P004 F00U 85.2(10)
F00G P005 F00H 88.7(7)
F00L P005 F00G 91.1(8)
F00L P005 F00H 179.5(9)
F00L P005 F00N 89.3(8)
F00L P005 F015 89.3(8)
F00N P005 F00G 91.2(8)
F00N P005 F00H 91.2(7)
F015 P005 F00G 82.3(10)
F015 P005 F00H 90.2(8)
F015 P005 F00N 173.3(10)
F01D P005 F00G 177.4(8)
F01D P005 F00H 93.6(7)
F01D P005 F00L 86.6(8)
F01D P005 F00N 87.5(9)
F01D P005 F015 98.9(12)
F00B P006 F00D 90.7(7)
F00J P006 F00B 89.6(7)
F00J P006 F00D 89.4(7)
F00J P006 F00Q 91.9(7)
F00M P006 F00B 88.7(8)
F00M P006 F00D 88.7(7)
F00M P006 F00J 177.5(8)
F00M P006 F00Q 89.9(7)
F00Q P006 F00B 88.5(7)
F00Q P006 F00D 178.5(8)
F00W P006 F00B 177.1(10)
F00W P006 F00D 87.6(8)
F00W P006 F00J 92.7(9)
F00W P006 F00M 89.0(10)
F00W P006 F00Q 93.2(8)
C02E N00K C014 109.7(13)
C022 N00O C023 118.7(16)
C022 N00O C026 120.7(15)
C023 N00O C026 120.4(15)
C02D N00P C01E 109.0(14)
C021 N00R C01H 119.7(14)
C021 N00R C02F 120.4(15)
C02F N00R C01H 119.8(15)
C01Z C00X C017 116.3(15)
C02G C00X C017 120.1(15)
C02G C00X C01Z 123.0(17)
C3AA C00Y H00Y 119.1
C00S C00Y H00Y 119.1
C00S C00Y C3AA 121.8(17)
C00Y C3AA C026 120.7(16)
C01K C3AA C00Y 118.6(18)
C01K C3AA C026 120.6(16)
C3AA C01K H01K 119.5
C9 C01K C3AA 121.0(17)
C9 C01K H01K 119.5
C01K C9 H9 119.9
C01K C9 C013 120.2(16)
C013 C9 H9 119.9
C9 C013 C00S 117.7(17)
C9 C013 C017 119.4(16)
C017 C013 C00S 122.4(16)
C00Y C00S C013 120.5(17)
C00Y C00S H00S 119.7
C013 C00S H00S 119.7
C01F C00Z H00Z 118.9
C01J C00Z H00Z 118.9
C01J C00Z C01F 122.3(15)
C01I N010 C02B 118.3(14)
C01I N010 C14 121.7(14)
C02B N010 C14 119.9(13)
C01Q C012 C01J 119.7(14)
C01W C012 C01J 124.1(15)
C01W C012 C01Q 116.1(15)
N00K C014 S002 112.7(12)
C01C C014 S002 123.9(12)
C01C C014 N00K 123.2(14)
C00X C017 H01A 109.4
C00X C017 H01B 109.4
C013 C017 C00X 111.1(14)
C013 C017 H01A 109.4
C013 C017 H01B 109.4
H01A C017 H01B 108.0
H01G C01A H01H 109.5
H01G C01A H01J 109.5
H01H C01A H01J 109.5
C01V C01A H01G 109.5
C01V C01A H01H 109.5
C01V C01A H01J 109.5
C01N C01B H01C 117.0
C01N C01B C027 126.1(15)
C027 C01B H01C 117.0
C014 C01C C01R 125.1(15)
C014 C01C C02C 122.2(15)
C01R C01C C02C 112.7(16)
N00P C01E S002 135.1(14)
N00P C01E C02E 117.0(13)
C02E C01E S002 107.8(11)
C00Z C01F H01F 121.7
C01N C01F C00Z 116.6(15)
C01N C01F H01F 121.7
C01L C01G C02D 118.2(15)
C01O C01G C01L 118.4(16)
C01O C01G C02D 123.0(15)
N00R C01H H01D 110.2
N00R C01H H01E 110.2
H01D C01H H01E 108.5
C7 C01H N00R 107.6(13)
C7 C01H H01D 110.2
C7 C01H H01E 110.2
N010 C01I H01I 119.1
N010 C01I C01Q 121.7(16)
C01Q C01I H01I 119.1
C00Z C01J C012 121.2(14)
C00Z C01J C027 122.1(16)
C027 C01J C012 116.6(15)
C01G C01L H01L 120.9
C02G C01L C01G 118.2(16)
C02G C01L H01L 120.9
C01B C01N C01F 118.3(16)
C01B C01N C020 120.9(15)
C01F C01N C020 120.7(15)
C01G C01O H01O 119.6
C01G C01O C01Z 120.8(15)
C01Z C01O H01O 119.6
C012 C01Q H01Q 119.9
C01I C01Q C012 120.1(15)
C01I C01Q H01Q 119.9
C01C C01R H01R 119.1
C02F C01R C01C 121.7(16)
C02F C01R H01R 119.1
N011 C01V C01A 176(2)
C012 C01W H01W 118.5
C02B C01W C012 123.0(17)
C02B C01W H01W 118.5
C020 C01Y H01Y 118.3
C022 C01Y H01Y 118.3
C022 C01Y C020 123.4(17)
C00X C01Z C01O 117.3(15)
C00X C01Z H01Z 121.4
C01O C01Z H01Z 121.4
C01Y C020 C01N 122.1(16)
C01Y C020 C029 114.8(17)
C029 C020 C01N 123.1(16)
N00R C021 H021 119.6
C02C C021 N00R 120.8(15)
C02C C021 H021 119.6
N00O C022 C01Y 119.3(18)
N00O C022 H022 120.4
C01Y C022 H022 120.4
N00O C023 H023 118.5
C029 C023 N00O 123.0(16)
C029 C023 H023 118.5
N01T C025 C02H 174(2)
N00O C026 H02A 109.0
N00O C026 H02B 109.0
C3AA C026 N00O 112.9(15)
C3AA C026 H02A 109.0
C3AA C026 H02B 109.0
H02A C026 H02B 107.8
C01B C027 H027 122.7
C01J C027 C01B 114.5(15)
C01J C027 H027 122.7
C020 C029 H029 119.6
C023 C029 C020 120.8(16)
C023 C029 H029 119.6
N010 C02B H02C 119.7
C01W C02B N010 120.6(15)
C01W C02B H02C 119.7
C01C C02C H02D 118.6
C021 C02C C01C 122.7(16)
C021 C02C H02D 118.6
N00P C02D S003 117.7(13)
N00P C02D C01G 123.0(14)
C01G C02D S003 119.1(12)
N00K C02E S003 132.6(13)
N00K C02E C01E 119.2(14)
C01E C02E S003 108.2(11)
N00R C02F H02F 119.2
C01R C02F N00R 121.6(16)
C01R C02F H02F 119.2
C00X C02G C01L 122.2(17)
C00X C02G H02G 118.9
C01L C02G H02G 118.9
C025 C02H H02E 109.5
C025 C02H H02H 109.5
C025 C02H H02I 109.5
H02E C02H H02H 109.5
H02E C02H H02I 109.5
H02H C02H H02I 109.5
H02J C02I H02K 109.5
H02J C02I H02L 109.5
H02K C02I H02L 109.5
C3 C02I H02J 109.5
C3 C02I H02K 109.5
C3 C02I H02L 109.5
N5 C3 C02I 173(3)
C7 C13 H13 120.3
C17 C13 H13 120.3
C17 C13 C7 119.4(18)
C13 C7 C01H 122.0(18)
C13 C7 C2 118.0(18)
C2 C7 C01H 119.8(16)
C7 C2 H2 119.8
C4 C2 C7 120.4(16)
C4 C2 H2 119.8
C2 C4 H4 119.2
C2 C4 C5 121.6(17)
C5 C4 H4 119.2
C4 C5 C14 120.4(16)
C17 C5 C4 112.9(18)
C17 C5 C14 126.6(16)
C13 C17 C5 127.1(17)
C13 C17 H17 116.4
C5 C17 H17 116.4
N010 C14 C5 107.1(14)
N010 C14 H14A 110.3
N010 C14 H14B 110.3
C5 C14 H14A 110.3
C5 C14 H14B 110.3
H14A C14 H14B 108.6

loop_
_geom_bond_atom_site_label_1
_geom_bond_atom_site_label_2
_geom_bond_distance
P001 F007 1.595(14)
P001 F009 1.622(13)
P001 F00A 1.574(9)
P001 F00E 1.565(15)
P001 F00F 1.595(13)
P001 F00I 1.623(8)
S002 C014 1.765(16)
S002 C01E 1.700(17)
S003 C02D 1.734(16)
S003 C02E 1.735(17)
P004 F008 1.589(13)
P004 F00C 1.554(13)
P004 F00T 1.576(13)
P004 F00U 1.568(13)
P004 F00V 1.554(15)
P004 F01M 1.562(18)
P005 F00G 1.616(15)
P005 F00H 1.621(11)
P005 F00L 1.547(12)
P005 F00N 1.579(14)
P005 F015 1.575(17)
P005 F01D 1.526(16)
P006 F00B 1.590(13)
P006 F00D 1.611(10)
P006 F00J 1.569(14)
P006 F00M 1.564(15)
P006 F00Q 1.574(10)
P006 F00W 1.547(16)
N00K C014 1.36(2)
N00K C02E 1.31(2)
N00O C022 1.34(2)
N00O C023 1.37(2)
N00O C026 1.51(2)
N00P C01E 1.35(2)
N00P C02D 1.29(2)
N00R C01H 1.53(2)
N00R C021 1.34(2)
N00R C02F 1.38(2)
C00X C017 1.48(2)
C00X C01Z 1.33(2)
C00X C02G 1.32(2)
C00Y H00Y 0.9500
C00Y C3AA 1.42(2)
C00Y C00S 1.33(3)
C3AA C01K 1.40(2)
C3AA C026 1.47(3)
C01K H01K 0.9500
C01K C9 1.36(3)
C9 H9 0.9500
C9 C013 1.43(2)
C013 C00S 1.44(2)
C013 C017 1.43(3)
C00S H00S 0.9500
C00Z H00Z 0.9500
C00Z C01F 1.46(2)
C00Z C01J 1.36(2)
N010 C01I 1.31(2)
N010 C02B 1.44(2)
N010 C14 1.44(2)
N011 C01V 1.11(2)
C012 C01J 1.45(2)
C012 C01Q 1.42(2)
C012 C01W 1.37(2)
C014 C01C 1.33(2)
C017 H01A 0.9900
C017 H01B 0.9900
C01A H01G 0.9800
C01A H01H 0.9800
C01A H01J 0.9800
C01A C01V 1.45(2)
C01B H01C 0.9500
C01B C01N 1.39(2)
C01B C027 1.41(2)
C01C C01R 1.45(2)
C01C C02C 1.46(2)
C01E C02E 1.41(2)
C01F H01F 0.9500
C01F C01N 1.40(2)
C01G C01L 1.42(2)
C01G C01O 1.37(2)
C01G C02D 1.47(2)
C01H H01D 0.9900
C01H H01E 0.9900
C01H C7 1.47(3)
C01I H01I 0.9500
C01I C01Q 1.41(2)
C01J C027 1.40(2)
C01L H01L 0.9500
C01L C02G 1.35(2)
C01N C020 1.43(3)
C01O H01O 0.9500
C01O C01Z 1.41(2)
C01Q H01Q 0.9500
C01R H01R 0.9500
C01R C02F 1.32(2)
N01T C025 1.16(2)
C01W H01W 0.9500
C01W C02B 1.33(3)
C01Y H01Y 0.9500
C01Y C020 1.36(2)
C01Y C022 1.36(3)
C01Z H01Z 0.9500
C020 C029 1.43(2)
C021 H021 0.9500
C021 C02C 1.33(2)
C022 H022 0.9500
C023 H023 0.9500
C023 C029 1.29(3)
C025 C02H 1.44(3)
C026 H02A 0.9900
C026 H02B 0.9900
C027 H027 0.9500
C029 H029 0.9500
C02B H02C 0.9500
C02C H02D 0.9500
C02F H02F 0.9500
C02G H02G 0.9500
C02H H02E 0.9800
C02H H02H 0.9800
C02H H02I 0.9800
C02I H02J 0.9800
C02I H02K 0.9800
C02I H02L 0.9800
C02I C3 1.49(4)
C3 N5 1.08(3)
C13 H13 0.9500
C13 C7 1.40(2)
C13 C17 1.30(3)
C7 C2 1.42(3)
C2 H2 0.9500
C2 C4 1.35(3)
C4 H4 0.9500
C4 C5 1.45(2)
C5 C17 1.39(3)
C5 C14 1.46(3)
C17 H17 0.9500
C14 H14A 0.9900
C14 H14B 0.9900

loop_
_twin_individual_id
_twin_individual_mass_fraction_refined
1 0.549(3)
2 0.451(3)
